data_2107992
loop_
_publ_author_name
'Jacobs, Jeroen'
'Moris, Michele'
'De Samber, Tim'
'Vrijdag, Johannes'
'De Borggraeve, Wim'
'Van Meervelt, Luc'

_publ_section_title
;
 The orthorhombic pseudopolymorph of tacrine hydrochloride
;
_journal_coeditor_code UM5004
_journal_issue 5
_journal_name_full 'Acta Crystallographica Section B'
_journal_page_first 771
_journal_page_last 774
_journal_paper_doi 10.1107/S2052520616011094
_journal_volume 72
_journal_year 2016
_chemical_formula_moiety 'C13 H15 N2, Cl, 2(H2 O)'
_chemical_formula_sum 'C13 H19 Cl N2 O2'
_chemical_formula_weight 270.75
_space_group_crystal_system orthorhombic
_space_group_IT_number 60
_space_group_name_Hall '-P 2n 2ab'
_space_group_name_H-M_alt 'P b c n'
_symmetry_space_group_name_Hall '-P 2n 2ab'
_symmetry_space_group_name_H-M 'P b c n'
_atom_sites_solution_hydrogens mixed
_audit_creation_method
;
Olex2 1.2
(compiled 2015.01.26 svn.r3150 for OlexSys, GUI svn.r4998)
;
_cell_angle_alpha 90
_cell_angle_beta 90
_cell_angle_gamma 90
_cell_formula_units_Z 8
_cell_length_a 17.8252(7)
_cell_length_b 7.2708(2)
_cell_length_c 20.6396(7)
_cell_measurement_reflns_used 1701
_cell_measurement_temperature 100.03(10)
_cell_measurement_theta_max 28.9780
_cell_measurement_theta_min 3.1770
_cell_volume 2674.96(16)
_computing_cell_refinement
;
CrysAlisPro, Agilent Technologies,
Version 1.171.36.28 (release 01-02-2013 CrysAlis171 .NET)
(compiled Feb  1 2013,16:14:44)
;
_computing_data_collection
;
CrysAlisPro, Agilent Technologies,
Version 1.171.36.28 (release 01-02-2013 CrysAlis171 .NET)
(compiled Feb  1 2013,16:14:44)
;
_computing_data_reduction
;
CrysAlisPro, Agilent Technologies,
Version 1.171.36.28 (release 01-02-2013 CrysAlis171 .NET)
(compiled Feb  1 2013,16:14:44)
;
_computing_molecular_graphics 'Olex2 (Dolomanov et al., 2009)'
_computing_publication_material 'Olex2 (Dolomanov et al., 2009)'
_computing_structure_refinement 'ShelXL (Sheldrick, 2008)'
_diffrn_ambient_temperature 100.03(10)
_diffrn_detector_area_resol_mean 15.9631
_diffrn_measured_fraction_theta_full 0.966
_diffrn_measured_fraction_theta_max 0.964
_diffrn_measurement_device_type 'SuperNova, Single source at offset, Eos'
_diffrn_measurement_method '\w scans'
_diffrn_radiation_monochromator mirror
_diffrn_radiation_type MoK\a
_diffrn_radiation_wavelength 0.71073
_diffrn_reflns_av_R_equivalents 0.0174
_diffrn_reflns_limit_h_max 20
_diffrn_reflns_limit_h_min -11
_diffrn_reflns_limit_k_max 4
_diffrn_reflns_limit_k_min -8
_diffrn_reflns_limit_l_max 19
_diffrn_reflns_limit_l_min -24
_diffrn_reflns_number 4930
_diffrn_reflns_theta_full 25.000
_diffrn_reflns_theta_max 25.349
_diffrn_reflns_theta_min 3.020
_exptl_absorpt_coefficient_mu 0.282
_exptl_absorpt_correction_T_max 1.00000
_exptl_absorpt_correction_T_min 0.84057
_exptl_absorpt_correction_type multi-scan
_exptl_absorpt_process_details
;
CrysAlisPro, Agilent Technologies,
Version 1.171.36.28 (release 01-02-2013 CrysAlis171 .NET)
(compiled Feb  1 2013,16:14:44)
Empirical absorption correction using spherical harmonics,
 implemented in SCALE3 ABSPACK scaling algorithm.
;
_exptl_crystal_colour colourless
_exptl_crystal_density_diffrn 1.345
_exptl_crystal_description needle
_exptl_crystal_F_000 1152
_exptl_crystal_size_max 0.61
_exptl_crystal_size_mid 0.14
_exptl_crystal_size_min 0.1
_refine_diff_density_max 0.287
_refine_diff_density_min -0.288
_refine_ls_extinction_method none
_refine_ls_goodness_of_fit_ref 1.075
_refine_ls_hydrogen_treatment mixed
_refine_ls_matrix_type full
_refine_ls_number_parameters 221
_refine_ls_number_reflns 2367
_refine_ls_number_restraints 234
_refine_ls_restrained_S_all 1.057
_refine_ls_R_factor_all 0.0521
_refine_ls_R_factor_gt 0.0423
_refine_ls_shift/su_max 0.000
_refine_ls_shift/su_mean 0.000
_refine_ls_structure_factor_coef Fsqd
_refine_ls_weighting_details 'w=1/[\s^2^(Fo^2^)+(0.0473P)^2^+2.1477P] where P=(Fo^2^+2Fc^2^)/3'
_refine_ls_weighting_scheme calc
_refine_ls_wR_factor_gt 0.1018
_refine_ls_wR_factor_ref 0.1067
_reflns_number_gt 2026
_reflns_number_total 2367
_reflns_threshold_expression 'I > 2\s(I)'
_cod_data_source_file um5004sup1.cif
_cod_data_source_block I
_cod_original_cell_volume 2674.98(16)
_cod_database_code 2107992
_shelx_space_group_comment
;
The symmetry employed for this shelxl refinement is uniquely defined
by the following loop, which should always be used as a source of
symmetry information in preference to the above space-group names.
They are only intended as comments.
;

loop_
_space_group_symop_operation_xyz
'x, y, z'
'-x+1/2, -y+1/2, z+1/2'
'x+1/2, -y+1/2, -z'
'-x, y, -z+1/2'
'-x, -y, -z'
'x-1/2, y-1/2, -z-1/2'
'-x-1/2, y-1/2, z'
'x, -y, z-1/2'

loop_
_atom_site_type_symbol
_atom_site_label
_atom_site_fract_x
_atom_site_fract_y
_atom_site_fract_z
_atom_site_U_iso_or_equiv
_atom_site_adp_type
_atom_site_calc_flag
_atom_site_occupancy
_atom_site_disorder_assembly
_atom_site_disorder_group
N N1 0.32651(11) 0.5998(2) 0.36954(8) 0.0192(4) Uani d 1 . .
H H1 0.3731(15) 0.618(3) 0.3849(11) 0.023 Uiso d 1 . .
C C2 0.32197(12) 0.5601(2) 0.30558(9) 0.0182(5) Uani d 1 . .
C C3 0.25260(13) 0.5385(3) 0.27591(9) 0.0194(4) Uani d 1 . .
C C4 0.18668(12) 0.5524(3) 0.31418(10) 0.0192(5) Uani d 1 . .
C C5 0.19371(12) 0.5975(3) 0.38174(10) 0.0175(5) Uani d 1 . .
C C6 0.26480(12) 0.6202(3) 0.40778(9) 0.0176(4) Uani d 1 . .
C C7 0.39321(14) 0.5412(3) 0.27018(10) 0.0266(5) Uani d 1 . .
H H7A 0.4412 0.5505 0.2899 0.032 Uiso calc 0.413(9) A 1
H H7BA 0.4284 0.4700 0.2975 0.032 Uiso calc 0.587(9) A 2
H H7BB 0.4149 0.6654 0.2644 0.032 Uiso calc 0.587(9) A 2
C C8A 0.3822(6) 0.5087(12) 0.2058(3) 0.034(2) Uani d 0.413(9) A 1
H H8A 0.4258 0.5113 0.1794 0.041 Uiso calc 0.413(9) A 1
C C9A 0.3139(4) 0.4718(13) 0.1735(5) 0.042(2) Uani d 0.413(9) A 1
H H9A 0.3138 0.4292 0.1300 0.050 Uiso calc 0.413(9) A 1
C C8B 0.3889(4) 0.4483(9) 0.2035(2) 0.0269(14) Uani d 0.587(9) A 2
H H8BA 0.4355 0.4710 0.1788 0.032 Uiso calc 0.587(9) A 2
H H8BB 0.3823 0.3139 0.2085 0.032 Uiso calc 0.587(9) A 2
C C9B 0.3233(3) 0.5294(9) 0.1692(3) 0.0285(14) Uani d 0.587(9) A 2
H H9BA 0.3196 0.4744 0.1254 0.034 Uiso calc 0.587(9) A 2
H H9BB 0.3315 0.6633 0.1639 0.034 Uiso calc 0.587(9) A 2
C C10 0.24876(13) 0.4981(3) 0.20558(10) 0.0260(5) Uani d 1 . .
H H10 0.2019 0.4909 0.1838 0.031 Uiso calc 0.413(9) A 1
H H10A 0.2096 0.5767 0.1858 0.031 Uiso calc 0.587(9) A 2
H H10B 0.2333 0.3684 0.1997 0.031 Uiso calc 0.587(9) A 2
N N11 0.11904(12) 0.5245(3) 0.28843(10) 0.0265(5) Uani d 1 . .
H H11A 0.1116(15) 0.504(3) 0.2476(13) 0.032 Uiso d 1 . .
H H11B 0.0764(15) 0.527(4) 0.3115(13) 0.032 Uiso d 1 . .
C C12 0.12871(13) 0.6192(3) 0.42298(10) 0.0246(5) Uani d 1 . .
H H12A 0.1077 0.4955 0.4316 0.029 Uiso calc 0.413(9) A 1
H H12B 0.0903 0.6890 0.3985 0.029 Uiso calc 0.413(9) A 1
H H12 0.0794 0.6083 0.4060 0.029 Uiso calc 0.587(9) A 2
C C13A 0.1405(7) 0.7152(13) 0.4881(4) 0.023(2) Uani d 0.413(9) A 1
H H13A 0.1461 0.8492 0.4811 0.028 Uiso calc 0.413(9) A 1
H H13B 0.0962 0.6950 0.5161 0.028 Uiso calc 0.413(9) A 1
C C14A 0.2087(5) 0.642(2) 0.5206(6) 0.025(3) Uani d 0.413(9) A 1
H H14A 0.2015 0.5101 0.5312 0.030 Uiso calc 0.413(9) A 1
H H14B 0.2180 0.7094 0.5614 0.030 Uiso calc 0.413(9) A 1
C C13B 0.1403(5) 0.6553(10) 0.4863(3) 0.0226(16) Uani d 0.587(9) A 2
H H13C 0.0984 0.6605 0.5147 0.027 Uiso calc 0.587(9) A 2
C C14B 0.2133(3) 0.6857(15) 0.5115(4) 0.0240(18) Uani d 0.587(9) A 2
H H14C 0.2185 0.7227 0.5554 0.029 Uiso calc 0.587(9) A 2
C C15 0.27584(13) 0.6638(3) 0.47513(10) 0.0246(5) Uani d 1 . .
H H15A 0.2931 0.7930 0.4779 0.030 Uiso calc 0.413(9) A 1
H H15B 0.3170 0.5855 0.4917 0.030 Uiso calc 0.413(9) A 1
H H15 0.3246 0.6766 0.4932 0.030 Uiso calc 0.587(9) A 2
Cl Cl16 0.04925(3) 0.47210(8) 0.14505(2) 0.02686(18) Uani d 1 . .
O O17 0.05413(11) 0.8247(3) 0.05294(9) 0.0360(4) Uani d 1 . .
H H17A 0.0540(16) 0.727(3) 0.0736(12) 0.043 Uiso d 1 . .
H H17B 0.0261(15) 0.903(3) 0.0667(13) 0.043 Uiso d 1 . .
O O18 0.47049(9) 0.6413(2) 0.42146(7) 0.0250(4) Uani d 1 . .
H H18A 0.4955(14) 0.723(3) 0.4030(11) 0.030 Uiso d 1 . .
H H18B 0.4611(14) 0.672(3) 0.4588(9) 0.030 Uiso d 1 . .

loop_
_atom_site_aniso_label
_atom_site_aniso_U_11
_atom_site_aniso_U_22
_atom_site_aniso_U_33
_atom_site_aniso_U_12
_atom_site_aniso_U_13
_atom_site_aniso_U_23
N1 0.0165(10) 0.0224(9) 0.0186(9) -0.0014(8) -0.0010(7) -0.0019(7)
C2 0.0235(12) 0.0149(10) 0.0163(9) 0.0012(9) 0.0015(8) 0.0007(8)
C3 0.0226(11) 0.0175(10) 0.0179(9) 0.0027(9) -0.0014(8) -0.0006(8)
C4 0.0226(12) 0.0141(10) 0.0210(10) 0.0028(9) -0.0044(8) 0.0015(8)
C5 0.0187(11) 0.0161(10) 0.0176(9) -0.0004(9) -0.0009(8) 0.0002(8)
C6 0.0193(11) 0.0147(10) 0.0189(9) -0.0004(9) 0.0017(8) -0.0001(8)
C7 0.0306(13) 0.0290(12) 0.0203(10) -0.0010(10) 0.0019(9) -0.0020(9)
C8A 0.024(4) 0.049(5) 0.028(3) -0.006(3) 0.010(3) -0.016(3)
C9A 0.034(3) 0.061(6) 0.031(4) -0.003(3) -0.006(3) -0.019(4)
C8B 0.029(3) 0.034(3) 0.018(2) 0.001(2) 0.0036(18) -0.0063(18)
C9B 0.035(3) 0.028(3) 0.023(2) 0.011(2) -0.004(2) -0.010(2)
C10 0.0240(12) 0.0307(12) 0.0234(10) 0.0032(10) -0.0037(9) -0.0032(9)
N11 0.0213(11) 0.0353(11) 0.0228(10) 0.0010(9) -0.0065(8) -0.0036(9)
C12 0.0225(12) 0.0282(12) 0.0229(10) -0.0011(10) -0.0035(9) 0.0001(9)
C13A 0.024(4) 0.023(5) 0.023(3) -0.005(3) 0.005(2) 0.009(3)
C14A 0.026(4) 0.023(6) 0.027(4) 0.000(3) 0.003(3) -0.001(3)
C13B 0.021(2) 0.025(4) 0.022(2) -0.001(3) 0.0032(17) 0.004(2)
C14B 0.027(3) 0.026(5) 0.019(3) -0.001(2) -0.0002(18) -0.009(2)
C15 0.0224(13) 0.0289(12) 0.0227(10) -0.0008(10) -0.0010(9) -0.0034(9)
Cl16 0.0224(3) 0.0364(3) 0.0218(3) -0.0012(2) -0.0052(2) -0.0039(2)
O17 0.0288(11) 0.0426(11) 0.0367(10) 0.0010(9) 0.0008(8) 0.0119(8)
O18 0.0231(9) 0.0353(9) 0.0167(7) -0.0065(7) -0.0001(6) 0.0001(7)

loop_
_atom_type_symbol
_atom_type_description
_atom_type_scat_dispersion_real
_atom_type_scat_dispersion_imag
_atom_type_scat_source
C C 0.0033 0.0016 'International Tables Vol C Tables 4.2.6.8 and 6.1.1.4'
H H 0.0000 0.0000 'International Tables Vol C Tables 4.2.6.8 and 6.1.1.4'
Cl Cl 0.1484 0.1585 'International Tables Vol C Tables 4.2.6.8 and 6.1.1.4'
N N 0.0061 0.0033 'International Tables Vol C Tables 4.2.6.8 and 6.1.1.4'
O O 0.0106 0.0060 'International Tables Vol C Tables 4.2.6.8 and 6.1.1.4'

loop_
_geom_angle_atom_site_label_1
_geom_angle_atom_site_label_2
_geom_angle_atom_site_label_3
_geom_angle
C2 N1 H1 115.4(15)
C2 N1 C6 122.70(19)
C6 N1 H1 121.8(15)
N1 C2 C3 120.48(19)
N1 C2 C7 116.91(19)
C3 C2 C7 122.61(18)
C2 C3 C4 118.93(18)
C2 C3 C10 119.68(19)
C4 C3 C10 121.4(2)
C3 C4 C5 118.93(19)
N11 C4 C3 121.07(19)
N11 C4 C5 120.0(2)
C4 C5 C12 121.72(19)
C6 C5 C4 118.86(19)
C6 C5 C12 119.41(18)
N1 C6 C5 120.04(18)
N1 C6 C15 118.25(19)
C5 C6 C15 121.71(19)
C2 C7 H7A 124.0
C2 C7 H7BA 108.2
C2 C7 H7BB 108.2
C2 C7 C8B 116.3(3)
H7BA C7 H7BB 107.4
C8A C7 C2 112.1(5)
C8A C7 H7A 124.0
C8B C7 H7BA 108.2
C8B C7 H7BB 108.2
C7 C8A H8A 116.0
C7 C8A C9A 128.1(9)
C9A C8A H8A 116.0
C8A C9A H9A 120.6
C10 C9A C8A 118.8(9)
C10 C9A H9A 120.6
C7 C8B H8BA 110.3
C7 C8B H8BB 110.3
H8BA C8B H8BB 108.6
C9B C8B C7 107.0(5)
C9B C8B H8BA 110.3
C9B C8B H8BB 110.3
C8B C9B H9BA 109.1
C8B C9B H9BB 109.1
C8B C9B C10 112.7(5)
H9BA C9B H9BB 107.8
C10 C9B H9BA 109.1
C10 C9B H9BB 109.1
C3 C10 C9B 114.0(3)
C3 C10 H10 121.0
C3 C10 H10A 108.7
C3 C10 H10B 108.7
C9A C10 C3 118.0(5)
C9A C10 H10 121.0
C9B C10 H10A 108.7
C9B C10 H10B 108.7
H10A C10 H10B 107.6
C4 N11 H11A 123.5(18)
C4 N11 H11B 123.5(17)
H11A N11 H11B 113(2)
C5 C12 H12A 108.0
C5 C12 H12B 108.0
C5 C12 H12 121.0
C5 C12 C13A 117.2(5)
H12A C12 H12B 107.2
C13A C12 H12A 108.0
C13A C12 H12B 108.0
C13B C12 C5 118.0(4)
C13B C12 H12 121.0
C12 C13A H13A 109.6
C12 C13A H13B 109.6
H13A C13A H13B 108.1
C14A C13A C12 110.1(9)
C14A C13A H13A 109.6
C14A C13A H13B 109.6
C13A C14A H14A 109.9
C13A C14A H14B 109.9
C13A C14A C15 109.0(8)
H14A C14A H14B 108.3
C15 C14A H14A 109.9
C15 C14A H14B 109.9
C12 C13B H13C 119.1
C12 C13B C14B 121.7(7)
C14B C13B H13C 119.1
C13B C14B H14C 118.9
C15 C14B C13B 122.2(7)
C15 C14B H14C 118.9
C6 C15 C14A 117.5(6)
C6 C15 H15A 107.9
C6 C15 H15B 107.9
C6 C15 H15 121.7
C14A C15 H15A 107.9
C14A C15 H15B 107.9
C14B C15 C6 116.7(4)
C14B C15 H15 121.7
H15A C15 H15B 107.2
H17A O17 H17B 115(3)
H18A O18 H18B 110(2)

loop_
_geom_bond_atom_site_label_1
_geom_bond_atom_site_label_2
_geom_bond_distance
N1 H1 0.90(3)
N1 C2 1.354(3)
N1 C6 1.362(3)
C2 C3 1.389(3)
C2 C7 1.471(3)
C3 C4 1.419(3)
C3 C10 1.483(3)
C4 C5 1.438(3)
C4 N11 1.333(3)
C5 C6 1.386(3)
C5 C12 1.446(3)
C6 C15 1.439(3)
C7 H7A 0.9500
C7 H7BA 0.9900
C7 H7BB 0.9900
C7 C8A 1.363(6)
C7 C8B 1.534(5)
C8A H8A 0.9500
C8A C9A 1.415(7)
C9A H9A 0.9500
C9A C10 1.350(6)
C8B H8BA 0.9900
C8B H8BB 0.9900
C8B C9B 1.488(6)
C9B H9BA 0.9900
C9B H9BB 0.9900
C9B C10 1.544(5)
C10 H10 0.9500
C10 H10A 0.9900
C10 H10B 0.9900
N11 H11A 0.87(3)
N11 H11B 0.90(3)
C12 H12A 0.9900
C12 H12B 0.9900
C12 H12 0.9500
C12 C13A 1.529(6)
C12 C13B 1.349(5)
C13A H13A 0.9900
C13A H13B 0.9900
C13A C14A 1.488(7)
C14A H14A 0.9900
C14A H14B 0.9900
C14A C15 1.528(6)
C13B H13C 0.9500
C13B C14B 1.420(7)
C14B H14C 0.9500
C14B C15 1.353(5)
C15 H15A 0.9900
C15 H15B 0.9900
C15 H15 0.9500
O17 H17A 0.830(17)
O17 H17B 0.810(17)
O18 H18A 0.834(17)
O18 H18B 0.818(16)

loop_
_geom_torsion_atom_site_label_1
_geom_torsion_atom_site_label_2
_geom_torsion_atom_site_label_3
_geom_torsion_atom_site_label_4
_geom_torsion
N1 C2 C3 C4 -2.1(3)
N1 C2 C3 C10 179.00(19)
N1 C2 C7 C8A -177.5(4)
N1 C2 C7 C8B 164.6(3)
N1 C6 C15 C14A -165.8(6)
N1 C6 C15 C14B 179.1(5)
C2 N1 C6 C5 1.0(3)
C2 N1 C6 C15 -179.49(19)
C2 C3 C4 C5 3.0(3)
C2 C3 C4 N11 -176.97(18)
C2 C3 C10 C9A 4.3(6)
C2 C3 C10 C9B -13.8(3)
C2 C7 C8A C9A -8.0(11)
C2 C7 C8B C9B 44.9(6)
C3 C2 C7 C8A 2.7(4)
C3 C2 C7 C8B -15.3(4)
C3 C4 C5 C6 -2.0(3)
C3 C4 C5 C12 178.16(19)
C4 C3 C10 C9A -174.6(5)
C4 C3 C10 C9B 167.4(3)
C4 C5 C6 N1 0.0(3)
C4 C5 C6 C15 -179.5(2)
C4 C5 C12 C13A -164.3(4)
C4 C5 C12 C13B 177.8(4)
C5 C6 C15 C14A 13.7(7)
C5 C6 C15 C14B -1.4(6)
C5 C12 C13A C14A -45.4(9)
C5 C12 C13B C14B 4.8(10)
C6 N1 C2 C3 0.1(3)
C6 N1 C2 C7 -179.78(18)
C6 C5 C12 C13A 15.9(5)
C6 C5 C12 C13B -2.1(5)
C7 C2 C3 C4 177.72(19)
C7 C2 C3 C10 -1.2(2)
C7 C8A C9A C10 11.6(14)
C7 C8B C9B C10 -60.1(7)
C8A C9A C10 C3 -8.7(10)
C8B C9B C10 C3 46.4(6)
C10 C3 C4 C5 -178.08(19)
C10 C3 C4 N11 1.9(3)
N11 C4 C5 C6 178.0(2)
N11 C4 C5 C12 -1.8(3)
C12 C5 C6 N1 179.84(19)
C12 C5 C6 C15 0.4(3)
C12 C13A C14A C15 56.1(12)
C12 C13B C14B C15 -6.2(14)
C13A C14A C15 C6 -42.5(12)
C13B C14B C15 C6 4.2(12)
